data_7152204
loop_
_publ_author_name
'Guo, Dong-Sheng'
'Zhang, Hong-Qing'
'Ding, Fei'
'Liu, Yu'

_publ_section_title
;
 Thermodynamic origins of selective binding affinity between
 p-sulfonatocalix[4,5]arenes with biguanidiniums.
;
_journal_issue 8
_journal_name_full 'Organic &amp; biomolecular chemistry'
_journal_page_first 1527
_journal_page_last 1536
_journal_paper_doi 10.1039/c2ob06313a
_journal_volume 10
_journal_year 2012
_chemical_formula_moiety 'C72 H128.50 N20 O50.25 S8'
_chemical_formula_sum 'C72 H128.5 N20 O50.25 S8'
_chemical_formula_weight 2334.93
_chemical_name_systematic
;
?
;
_space_group_IT_number 9
_symmetry_cell_setting monoclinic
_symmetry_space_group_name_Hall 'C -2yc'
_symmetry_space_group_name_H-M 'C 1 c 1'
_atom_sites_solution_hydrogens geom
_atom_sites_solution_primary direct
_atom_sites_solution_secondary difmap
_audit_creation_method SHELXL-97
_cell_angle_alpha 90.00
_cell_angle_beta 97.992(5)
_cell_angle_gamma 90.00
_cell_formula_units_Z 4
_cell_length_a 20.657(3)
_cell_length_b 18.786(3)
_cell_length_c 26.624(4)
_cell_measurement_reflns_used 17443
_cell_measurement_temperature 113(2)
_cell_measurement_theta_max 28.00
_cell_measurement_theta_min 1.50
_cell_volume 10231(3)
_computing_cell_refinement 'CrystalClear-SM Expert 2.0 r2'
_computing_data_collection 'CrystalClear-SM Expert 2.0 r2 (Rigaku, 2009)'
_computing_data_reduction 'CrystalClear-SM Expert 2.0 r2'
_computing_molecular_graphics 'CrystalStructure 4.0'
_computing_publication_material 'CrystalStructure 4.0 (Rigaku, 2009)'
_computing_structure_refinement 'SHELXL-97 (Sheldrick, 1997)'
_computing_structure_solution 'SHELXS-97 (Sheldrick, 1990)'
_diffrn_ambient_temperature 113(2)
_diffrn_detector_area_resol_mean 14.222
_diffrn_measured_fraction_theta_full 0.997
_diffrn_measured_fraction_theta_max 0.997
_diffrn_measurement_device_type 'Rigaku Saturn724 CCD'
_diffrn_measurement_method \w
_diffrn_radiation_monochromator multilayer
_diffrn_radiation_source 'rotating anode'
_diffrn_radiation_type MoK\a
_diffrn_radiation_wavelength 0.71075
_diffrn_reflns_av_R_equivalents 0.0664
_diffrn_reflns_av_sigmaI/netI 0.1103
_diffrn_reflns_limit_h_max 25
_diffrn_reflns_limit_h_min -25
_diffrn_reflns_limit_k_max 23
_diffrn_reflns_limit_k_min -15
_diffrn_reflns_limit_l_max 32
_diffrn_reflns_limit_l_min -32
_diffrn_reflns_number 41401
_diffrn_reflns_theta_full 26.00
_diffrn_reflns_theta_max 26.00
_diffrn_reflns_theta_min 1.47
_diffrn_standards_decay_% 0
_diffrn_standards_interval_count 0
_diffrn_standards_interval_time 0
_diffrn_standards_number 0
_exptl_absorpt_coefficient_mu 0.281
_exptl_absorpt_correction_T_max 0.9511
_exptl_absorpt_correction_T_min 0.9356
_exptl_absorpt_correction_type multi-scan
_exptl_absorpt_process_details CrystalClear
_exptl_crystal_colour colorless
_exptl_crystal_density_diffrn 1.516
_exptl_crystal_density_method 'not measured'
_exptl_crystal_description prism
_exptl_crystal_F_000 4922
_exptl_crystal_size_max 0.24
_exptl_crystal_size_mid 0.20
_exptl_crystal_size_min 0.18
_refine_diff_density_max 0.741
_refine_diff_density_min -0.645
_refine_diff_density_rms 0.093
_refine_ls_abs_structure_details 'Flack H D (1983), Acta Cryst. A39, 876-881'
_refine_ls_abs_structure_Flack 0.43(8)
_refine_ls_extinction_method none
_refine_ls_goodness_of_fit_ref 1.068
_refine_ls_hydrogen_treatment constr
_refine_ls_matrix_type full
_refine_ls_number_parameters 1361
_refine_ls_number_reflns 19429
_refine_ls_number_restraints 2
_refine_ls_restrained_S_all 1.068
_refine_ls_R_factor_all 0.1042
_refine_ls_R_factor_gt 0.0881
_refine_ls_shift/su_max 0.007
_refine_ls_shift/su_mean 0.001
_refine_ls_structure_factor_coef Fsqd
_refine_ls_weighting_details 'calc w=1/[\s^2^(Fo^2^)+(0.0989P)^2^+13.6089P] where P=(Fo^2^+2Fc^2^)/3'
_refine_ls_weighting_scheme calc
_refine_ls_wR_factor_gt 0.2120
_refine_ls_wR_factor_ref 0.2279
_reflns_number_gt 15663
_reflns_number_total 19429
_reflns_threshold_expression >2sigma(I)
_cod_data_source_file c2ob06313a.txt
_cod_data_source_block SC4A+MFM
_cod_original_formula_sum 'C72 H128.50 N20 O50.25 S8'
_cod_database_code 7152204

loop_
_symmetry_equiv_pos_as_xyz
'x, y, z'
'x, -y, z+1/2'
'x+1/2, y+1/2, z'
'x+1/2, -y+1/2, z+1/2'

loop_
_atom_site_label
_atom_site_type_symbol
_atom_site_fract_x
_atom_site_fract_y
_atom_site_fract_z
_atom_site_U_iso_or_equiv
_atom_site_adp_type
_atom_site_occupancy
_atom_site_symmetry_multiplicity
_atom_site_calc_flag
_atom_site_refinement_flags
S1 S 0.16025(9) 0.65217(10) 0.18152(7) 0.0322(4) Uani 1 1 d .
S2 S -0.02649(8) 0.35026(10) 0.22427(7) 0.0303(4) Uani 1 1 d .
S3 S 0.15323(7) 0.04296(9) 0.18745(6) 0.0245(3) Uani 1 1 d .
S4 S 0.37598(8) 0.31334(11) 0.21829(7) 0.0330(4) Uani 1 1 d .
O1 O 0.1298(2) 0.4303(3) 0.02207(19) 0.0322(11) Uani 1 1 d .
H1 H 0.0892 0.4276 0.0109 0.039 Uiso 1 1 d R
O2 O 0.0171(2) 0.3420(3) 0.00988(19) 0.0302(11) Uani 1 1 d .
H2 H 0.0109 0.2995 -0.0007 0.036 Uiso 1 1 d R
O3 O 0.1248(2) 0.2500(3) 0.01908(19) 0.0323(11) Uani 1 1 d .
H3 H 0.1517 0.2379 -0.0008 0.039 Uiso 1 1 d R
O4 O 0.2318(2) 0.3465(3) 0.00998(19) 0.0309(11) Uani 1 1 d .
H4 H 0.2561 0.3313 -0.0110 0.037 Uiso 1 1 d R
O5 O 0.0966(2) 0.6615(3) 0.1987(2) 0.0435(14) Uani 1 1 d .
O6 O 0.2107(3) 0.6278(3) 0.2226(2) 0.0413(13) Uani 1 1 d .
O7 O 0.1832(2) 0.7166(3) 0.1578(2) 0.0357(12) Uani 1 1 d .
O8 O 0.0366(2) 0.3200(3) 0.24919(18) 0.0368(12) Uani 1 1 d .
O9 O -0.0367(3) 0.4234(3) 0.2383(2) 0.0453(14) Uani 1 1 d .
O10 O -0.0787(2) 0.3005(3) 0.2318(2) 0.0432(14) Uani 1 1 d .
O11 O 0.1998(2) 0.0742(3) 0.2280(2) 0.0380(13) Uani 1 1 d .
O12 O 0.0894(2) 0.0314(3) 0.20392(18) 0.0323(11) Uani 1 1 d .
O13 O 0.1784(3) -0.0214(3) 0.1661(2) 0.0443(14) Uani 1 1 d .
O14 O 0.3943(3) 0.2359(3) 0.2230(2) 0.0546(16) Uani 1 1 d .
O15 O 0.4342(3) 0.3549(4) 0.2221(3) 0.063(2) Uani 1 1 d .
O16 O 0.3305(3) 0.3309(4) 0.2525(2) 0.067(2) Uani 1 1 d .
C1 C 0.1385(3) 0.4809(3) 0.0592(2) 0.0224(13) Uani 1 1 d .
C2 C 0.2020(3) 0.5032(3) 0.0808(3) 0.0243(14) Uani 1 1 d .
C3 C 0.2082(3) 0.5562(4) 0.1181(3) 0.0264(14) Uani 1 1 d .
H3A H 0.2503 0.5728 0.1320 0.032 Uiso 1 1 calc R
C4 C 0.1524(3) 0.5848(4) 0.1352(3) 0.0263(14) Uani 1 1 d .
C5 C 0.0899(3) 0.5621(3) 0.1141(2) 0.0204(13) Uani 1 1 d .
H5A H 0.0523 0.5824 0.1254 0.025 Uiso 1 1 calc R
C6 C 0.0829(3) 0.5101(4) 0.0767(2) 0.0268(14) Uani 1 1 d .
C7 C 0.0146(3) 0.4831(3) 0.0568(3) 0.0238(14) Uani 1 1 d .
H7A H 0.0107 0.4757 0.0197 0.029 Uiso 1 1 calc R
H7B H -0.0183 0.5189 0.0635 0.029 Uiso 1 1 calc R
C8 C 0.0060(3) 0.3464(3) 0.0591(3) 0.0260(15) Uani 1 1 d .
C9 C 0.0019(3) 0.4123(4) 0.0832(2) 0.0217(13) Uani 1 1 d .
C10 C -0.0105(3) 0.4139(4) 0.1331(3) 0.0263(15) Uani 1 1 d .
H10A H -0.0125 0.4583 0.1500 0.032 Uiso 1 1 calc R
C11 C -0.0201(3) 0.3496(4) 0.1591(3) 0.0273(15) Uani 1 1 d .
C12 C -0.0166(3) 0.2847(4) 0.1346(3) 0.0270(15) Uani 1 1 d .
H12A H -0.0233 0.2417 0.1520 0.032 Uiso 1 1 calc R
C13 C -0.0034(3) 0.2819(3) 0.0843(3) 0.0231(14) Uani 1 1 d .
C14 C 0.0050(3) 0.2106(3) 0.0602(2) 0.0222(13) Uani 1 1 d .
H14A H -0.0010 0.2159 0.0228 0.027 Uiso 1 1 calc R
H14B H -0.0287 0.1773 0.0691 0.027 Uiso 1 1 calc R
C15 C 0.1283(3) 0.2003(3) 0.0575(2) 0.0221(13) Uani 1 1 d .
C16 C 0.0728(3) 0.1801(4) 0.0781(2) 0.0241(14) Uani 1 1 d .
C17 C 0.0800(3) 0.1314(4) 0.1185(2) 0.0238(14) Uani 1 1 d .
H17A H 0.0430 0.1167 0.1335 0.029 Uiso 1 1 calc R
C18 C 0.1430(3) 0.1047(3) 0.1367(3) 0.0234(13) Uani 1 1 d .
C19 C 0.1968(3) 0.1250(4) 0.1151(3) 0.0250(14) Uani 1 1 d .
H19A H 0.2385 0.1057 0.1275 0.030 Uiso 1 1 calc R
C20 C 0.1912(3) 0.1731(3) 0.0755(2) 0.0222(13) Uani 1 1 d .
C21 C 0.2513(3) 0.1992(4) 0.0523(3) 0.0243(14) Uani 1 1 d .
H21A H 0.2857 0.1620 0.0560 0.029 Uiso 1 1 calc R
H21B H 0.2389 0.2089 0.0156 0.029 Uiso 1 1 calc R
C22 C 0.2639(3) 0.3364(4) 0.0586(3) 0.0236(14) Uani 1 1 d .
C23 C 0.2774(3) 0.2671(3) 0.0795(2) 0.0186(12) Uani 1 1 d .
C24 C 0.3124(3) 0.2625(4) 0.1276(3) 0.0247(14) Uani 1 1 d .
H24A H 0.3228 0.2169 0.1419 0.030 Uiso 1 1 calc R
C25 C 0.3331(3) 0.3240(4) 0.1562(3) 0.0297(15) Uani 1 1 d .
C26 C 0.3172(3) 0.3904(4) 0.1358(3) 0.0323(16) Uani 1 1 d .
H26A H 0.3297 0.4318 0.1553 0.039 Uiso 1 1 calc R
C27 C 0.2825(3) 0.3975(4) 0.0866(3) 0.0284(15) Uani 1 1 d .
C28 C 0.2643(3) 0.4719(4) 0.0640(3) 0.0308(16) Uani 1 1 d .
H28A H 0.3011 0.5050 0.0742 0.037 Uiso 1 1 calc R
H28B H 0.2581 0.4685 0.0265 0.037 Uiso 1 1 calc R
S5 S 0.03544(8) -0.16571(10) 0.41083(7) 0.0302(4) Uani 1 1 d .
S6 S 0.23858(8) 0.15541(9) 0.37002(7) 0.0264(4) Uani 1 1 d .
S7 S 0.02674(8) 0.46500(9) 0.40723(6) 0.0255(4) Uani 1 1 d .
S8 S -0.17398(8) 0.15225(9) 0.36918(7) 0.0286(4) Uani 1 1 d .
O17 O 0.0590(2) 0.0611(2) 0.56718(19) 0.0279(11) Uani 1 1 d .
H17B H 0.0932 0.0864 0.5673 0.033 Uiso 1 1 d R
O18 O 0.1647(2) 0.1517(2) 0.57746(18) 0.0270(11) Uani 1 1 d .
H18A H 0.1327 0.1796 0.5791 0.032 Uiso 1 1 d R
O19 O 0.0646(2) 0.2453(3) 0.56798(18) 0.0280(10) Uani 1 1 d .
H19B H 0.0331 0.2281 0.5816 0.034 Uiso 1 1 d R
O20 O -0.0421(2) 0.1588(2) 0.58171(19) 0.0269(11) Uani 1 1 d .
H20A H -0.0425 0.1181 0.5955 0.032 Uiso 1 1 d R
O21 O -0.0155(2) -0.1460(3) 0.3709(2) 0.0382(13) Uani 1 1 d .
O22 O 0.0129(3) -0.2285(3) 0.4374(2) 0.0462(14) Uani 1 1 d .
O23 O 0.0985(3) -0.1761(3) 0.3933(2) 0.0473(15) Uani 1 1 d .
O24 O 0.1775(2) 0.1592(3) 0.33445(19) 0.0351(13) Uani 1 1 d .
O25 O 0.2746(2) 0.0887(3) 0.3650(2) 0.0343(12) Uani 1 1 d .
O26 O 0.2797(2) 0.2198(3) 0.36610(18) 0.0286(10) Uani 1 1 d .
O27 O -0.0127(2) 0.4293(3) 0.36383(19) 0.0340(12) Uani 1 1 d .
O28 O 0.0922(2) 0.4834(3) 0.39551(18) 0.0284(10) Uani 1 1 d .
O29 O -0.0066(2) 0.5263(3) 0.42559(18) 0.0312(11) Uani 1 1 d .
O30 O -0.1437(3) 0.0988(3) 0.3414(2) 0.0441(14) Uani 1 1 d .
O31 O -0.1693(3) 0.2233(3) 0.34859(19) 0.0379(12) Uani 1 1 d .
O32 O -0.2422(2) 0.1337(3) 0.3745(2) 0.0379(13) Uani 1 1 d .
C29 C 0.0574(3) 0.0104(3) 0.5291(3) 0.0242(14) Uani 1 1 d .
C30 C -0.0050(3) -0.0161(4) 0.5107(3) 0.0261(14) Uani 1 1 d .
C31 C -0.0109(3) -0.0683(3) 0.4743(3) 0.0245(14) Uani 1 1 d .
H31A H -0.0528 -0.0874 0.4623 0.029 Uiso 1 1 calc R
C32 C 0.0438(3) -0.0937(3) 0.4548(3) 0.0231(13) Uani 1 1 d .
C33 C 0.1070(3) -0.0670(4) 0.4735(3) 0.0277(15) Uani 1 1 d .
H33A H 0.1445 -0.0853 0.4609 0.033 Uiso 1 1 calc R
C34 C 0.1135(3) -0.0134(3) 0.5106(3) 0.0238(14) Uani 1 1 d .
C35 C 0.1796(3) 0.0175(4) 0.5299(3) 0.0258(14) Uani 1 1 d .
H35A H 0.2141 -0.0163 0.5228 0.031 Uiso 1 1 calc R
H35B H 0.1835 0.0239 0.5671 0.031 Uiso 1 1 calc R
C36 C 0.1817(3) 0.1547(3) 0.5287(2) 0.0209(13) Uani 1 1 d .
C37 C 0.1904(3) 0.0894(4) 0.5049(3) 0.0242(14) Uani 1 1 d .
C38 C 0.2097(3) 0.0914(3) 0.4571(2) 0.0225(13) Uani 1 1 d .
H38A H 0.2182 0.0479 0.4410 0.027 Uiso 1 1 calc R
C39 C 0.2171(3) 0.1548(3) 0.4321(2) 0.0207(13) Uani 1 1 d .
C40 C 0.2055(3) 0.2195(4) 0.4566(3) 0.0245(14) Uani 1 1 d .
H40A H 0.2101 0.2634 0.4396 0.029 Uiso 1 1 calc R
C41 C 0.1876(3) 0.2200(3) 0.5051(2) 0.0212(13) Uani 1 1 d .
C42 C 0.1765(3) 0.2934(3) 0.5295(3) 0.0251(14) Uani 1 1 d .
H42A H 0.1820 0.2883 0.5669 0.030 Uiso 1 1 calc R
H42B H 0.2097 0.3277 0.5209 0.030 Uiso 1 1 calc R
C43 C 0.0523(3) 0.2960(3) 0.5312(2) 0.0201(13) Uani 1 1 d .
C44 C 0.1092(3) 0.3216(3) 0.5110(3) 0.0237(14) Uani 1 1 d .
C45 C 0.0999(3) 0.3737(4) 0.4743(3) 0.0248(14) Uani 1 1 d .
H45A H 0.1369 0.3915 0.4608 0.030 Uiso 1 1 calc R
C46 C 0.0384(3) 0.4014(4) 0.4560(3) 0.0246(14) Uani 1 1 d .
C47 C -0.0158(3) 0.3752(4) 0.4759(2) 0.0250(14) Uani 1 1 d .
H47A H -0.0579 0.3938 0.4639 0.030 Uiso 1 1 calc R
C48 C -0.0097(3) 0.3218(3) 0.5131(3) 0.0230(14) Uani 1 1 d .
C49 C -0.0692(3) 0.2908(3) 0.5329(3) 0.0246(14) Uani 1 1 d .
H49A H -0.1066 0.3240 0.5255 0.029 Uiso 1 1 calc R
H49B H -0.0598 0.2849 0.5702 0.029 Uiso 1 1 calc R
C50 C -0.0717(3) 0.1536(3) 0.5319(3) 0.0231(14) Uani 1 1 d .
C51 C -0.0873(3) 0.2184(4) 0.5080(2) 0.0240(14) Uani 1 1 d .
C52 C -0.1191(3) 0.2180(4) 0.4568(2) 0.0246(14) Uani 1 1 d .
H52A H -0.1315 0.2615 0.4400 0.030 Uiso 1 1 calc R
C53 C -0.1317(3) 0.1537(4) 0.4318(3) 0.0242(14) Uani 1 1 d .
C54 C -0.1151(3) 0.0896(4) 0.4565(3) 0.0283(15) Uani 1 1 d .
H54A H -0.1250 0.0459 0.4391 0.034 Uiso 1 1 calc R
C55 C -0.0839(3) 0.0888(4) 0.5066(3) 0.0266(15) Uani 1 1 d .
C56 C -0.0650(3) 0.0149(4) 0.5302(3) 0.0268(15) Uani 1 1 d .
H56A H -0.0561 0.0195 0.5676 0.032 Uiso 1 1 calc R
H56B H -0.1023 -0.0182 0.5220 0.032 Uiso 1 1 calc R
N1 N 0.1274(3) 0.3962(3) 0.3155(2) 0.0311(13) Uani 1 1 d .
H1B H 0.1130 0.4303 0.3338 0.037 Uiso 1 1 calc R
H1C H 0.1014 0.3776 0.2899 0.037 Uiso 1 1 calc R
N2 N 0.2286(3) 0.3998(4) 0.3648(2) 0.0386(15) Uani 1 1 d .
H2B H 0.2164 0.4339 0.3841 0.046 Uiso 1 1 calc R
H2C H 0.2685 0.3826 0.3707 0.046 Uiso 1 1 calc R
N3 N 0.2101(3) 0.3190(3) 0.2994(2) 0.0299(13) Uani 1 1 d .
H3C H 0.2410 0.2922 0.3159 0.036 Uiso 1 1 calc R
N4 N 0.1849(3) 0.2321(3) 0.2402(2) 0.0337(14) Uani 1 1 d .
H4B H 0.1729 0.2166 0.2091 0.040 Uiso 1 1 calc R
H4C H 0.1935 0.2015 0.2653 0.040 Uiso 1 1 calc R
N5 N 0.1782(3) 0.3510(3) 0.2142(2) 0.0281(13) Uani 1 1 d .
C57 C 0.1861(4) 0.3739(4) 0.3262(3) 0.0329(16) Uani 1 1 d .
C58 C 0.1901(3) 0.3026(4) 0.2494(3) 0.0253(14) Uani 1 1 d .
C59 C 0.1493(3) 0.3308(4) 0.1626(3) 0.0344(17) Uani 1 1 d .
H59A H 0.1377 0.2802 0.1620 0.052 Uiso 1 1 calc R
H59B H 0.1810 0.3394 0.1391 0.052 Uiso 1 1 calc R
H59C H 0.1099 0.3593 0.1523 0.052 Uiso 1 1 calc R
C60 C 0.1993(4) 0.4271(4) 0.2210(3) 0.0374(18) Uani 1 1 d .
H60A H 0.2181 0.4351 0.2564 0.056 Uiso 1 1 calc R
H60B H 0.1614 0.4583 0.2123 0.056 Uiso 1 1 calc R
H60C H 0.2321 0.4376 0.1988 0.056 Uiso 1 1 calc R
N6 N 0.0496(4) -0.0565(4) 0.3089(3) 0.054(2) Uani 1 1 d .
H6A H 0.0872 -0.0565 0.2969 0.065 Uiso 1 1 calc R
H6B H 0.0336 -0.0966 0.3191 0.065 Uiso 1 1 calc R
N7 N -0.0388(3) 0.0048(4) 0.3314(3) 0.054(2) Uani 1 1 d .
H7C H -0.0543 -0.0347 0.3429 0.065 Uiso 1 1 calc R
H7D H -0.0602 0.0451 0.3330 0.065 Uiso 1 1 calc R
N8 N 0.0425(3) 0.0632(4) 0.2957(3) 0.0470(18) Uani 1 1 d .
H8A H 0.0754 0.0571 0.2784 0.056 Uiso 1 1 calc R
N9 N 0.0135(4) 0.1708(4) 0.2619(3) 0.063(2) Uani 1 1 d .
H9A H 0.0030 0.2160 0.2639 0.075 Uiso 1 1 calc R
H9B H 0.0160 0.1513 0.2322 0.075 Uiso 1 1 calc R
N10 N 0.0229(3) 0.1569(3) 0.3499(3) 0.0414(17) Uani 1 1 d .
C61 C 0.0171(4) 0.0036(4) 0.3115(3) 0.0412(19) Uani 1 1 d .
C62 C 0.0252(4) 0.1332(5) 0.3025(4) 0.042(2) Uani 1 1 d .
C63 C 0.0489(4) 0.1221(5) 0.3967(3) 0.052(2) Uani 1 1 d .
H63A H 0.0619 0.0734 0.3894 0.078 Uiso 1 1 calc R
H63B H 0.0153 0.1207 0.4193 0.078 Uiso 1 1 calc R
H63C H 0.0870 0.1485 0.4130 0.078 Uiso 1 1 calc R
C64 C 0.0011(5) 0.2322(5) 0.3555(3) 0.052(2) Uani 1 1 d .
H64A H -0.0153 0.2517 0.3220 0.078 Uiso 1 1 calc R
H64B H 0.0380 0.2609 0.3712 0.078 Uiso 1 1 calc R
H64C H -0.0339 0.2332 0.3769 0.078 Uiso 1 1 calc R
N16 N 0.2995(3) -0.2263(3) 0.1377(2) 0.0339(14) Uani 1 1 d .
H16A H 0.3227 -0.2396 0.1140 0.041 Uiso 1 1 calc R
H16B H 0.2819 -0.2585 0.1556 0.041 Uiso 1 1 calc R
N17 N 0.3171(3) -0.1076(4) 0.1200(2) 0.0359(15) Uani 1 1 d .
H17C H 0.3405 -0.1194 0.0961 0.043 Uiso 1 1 calc R
H17D H 0.3107 -0.0624 0.1266 0.043 Uiso 1 1 calc R
N18 N 0.2529(3) -0.1383(3) 0.1831(2) 0.0240(12) Uani 1 1 d .
H18B H 0.2322 -0.0974 0.1785 0.029 Uiso 1 1 calc R
N19 N 0.2938(3) -0.2142(3) 0.2491(2) 0.0321(14) Uani 1 1 d .
H19C H 0.2892 -0.2391 0.2764 0.039 Uiso 1 1 calc R
H19D H 0.3315 -0.2143 0.2372 0.039 Uiso 1 1 calc R
N20 N 0.1870(3) -0.1751(4) 0.2427(2) 0.0330(14) Uani 1 1 d .
C69 C 0.2912(3) -0.1583(4) 0.1464(3) 0.0300(16) Uani 1 1 d .
C70 C 0.2444(3) -0.1768(4) 0.2261(3) 0.0280(15) Uani 1 1 d .
C71 C 0.1244(4) -0.1561(4) 0.2114(3) 0.043(2) Uani 1 1 d .
H71A H 0.1333 -0.1353 0.1793 0.064 Uiso 1 1 calc R
H71B H 0.1010 -0.1215 0.2296 0.064 Uiso 1 1 calc R
H71C H 0.0977 -0.1990 0.2045 0.064 Uiso 1 1 calc R
C72 C 0.1791(4) -0.2081(5) 0.2920(3) 0.0422(19) Uani 1 1 d .
H72A H 0.2222 -0.2195 0.3105 0.063 Uiso 1 1 calc R
H72B H 0.1533 -0.2518 0.2861 0.063 Uiso 1 1 calc R
H72C H 0.1565 -0.1747 0.3119 0.063 Uiso 1 1 calc R
N11 N 0.3360(3) 0.1058(3) 0.2506(2) 0.0337(14) Uani 1 1 d .
H11A H 0.2957 0.1101 0.2350 0.040 Uiso 1 1 calc R
H11B H 0.3638 0.1412 0.2500 0.040 Uiso 1 1 calc R
N12 N 0.3151(3) -0.0087(3) 0.2769(2) 0.0363(15) Uani 1 1 d .
H12B H 0.2745 -0.0059 0.2616 0.044 Uiso 1 1 calc R
H12C H 0.3288 -0.0478 0.2933 0.044 Uiso 1 1 calc R
N13 N 0.4186(3) 0.0366(3) 0.2982(2) 0.0318(14) Uani 1 1 d .
H13A H 0.4262 -0.0022 0.3166 0.038 Uiso 1 1 calc R
N14 N 0.5231(3) 0.0508(3) 0.2806(2) 0.0351(14) Uani 1 1 d .
H14C H 0.5587 0.0761 0.2795 0.042 Uiso 1 1 calc R
H14D H 0.5219 0.0058 0.2713 0.042 Uiso 1 1 calc R
N15 N 0.4696(3) 0.1490(3) 0.3112(2) 0.0305(13) Uani 1 1 d .
C65 C 0.3550(3) 0.0453(4) 0.2751(3) 0.0291(15) Uani 1 1 d .
C66 C 0.4716(4) 0.0802(4) 0.2962(3) 0.0351(17) Uani 1 1 d .
C67 C 0.4237(4) 0.1744(4) 0.3445(3) 0.0372(18) Uani 1 1 d .
H67A H 0.3901 0.1381 0.3467 0.056 Uiso 1 1 calc R
H67B H 0.4029 0.2184 0.3307 0.056 Uiso 1 1 calc R
H67C H 0.4473 0.1836 0.3784 0.056 Uiso 1 1 calc R
C68 C 0.5236(4) 0.1978(5) 0.3038(3) 0.0418(19) Uani 1 1 d .
H68A H 0.5513 0.1755 0.2813 0.063 Uiso 1 1 calc R
H68B H 0.5497 0.2079 0.3367 0.063 Uiso 1 1 calc R
H68C H 0.5055 0.2423 0.2887 0.063 Uiso 1 1 calc R
O33 O 0.4792(2) 0.4490(3) 0.15723(19) 0.0343(12) Uani 1 1 d .
H33B H 0.4696 0.4171 0.1776 0.051 Uiso 1 1 d R
H33C H 0.5046 0.4786 0.1742 0.051 Uiso 1 1 d R
O34 O 0.3613(3) -0.1233(3) 0.3525(2) 0.0416(13) Uani 1 1 d .
H34A H 0.4005 -0.1145 0.3652 0.062 Uiso 1 1 d R
H34B H 0.3569 -0.1682 0.3507 0.062 Uiso 1 1 d R
O35 O 0.3521(3) -0.1618(3) 0.0278(2) 0.0517(16) Uani 1 1 d .
H35C H 0.3837 -0.1580 0.0107 0.078 Uiso 1 1 d R
H35D H 0.3185 -0.1743 0.0077 0.078 Uiso 1 1 d R
O36 O 0.4320(3) 0.4097(3) 0.6731(3) 0.0575(17) Uani 1 1 d .
O37 O 0.3713(2) 0.0593(3) 0.4519(2) 0.0443(14) Uani 1 1 d .
H37A H 0.3477 0.0736 0.4251 0.066 Uiso 1 1 d R
H37B H 0.4090 0.0499 0.4443 0.066 Uiso 1 1 d R
O38 O 0.3336(2) 0.0530(3) 0.0091(2) 0.0374(12) Uani 1 1 d .
O39 O 0.2628(3) -0.1133(3) 0.4173(2) 0.0505(15) Uani 1 1 d .
H39A H 0.2826 -0.1048 0.3920 0.076 Uiso 1 1 d R
H39B H 0.2444 -0.1536 0.4126 0.076 Uiso 1 1 d R
O40 O 0.6575(3) 0.0690(3) 0.3035(2) 0.0529(16) Uani 1 1 d .
H40B H 0.6819 0.0812 0.3305 0.079 Uiso 1 1 d R
H40C H 0.6751 0.0842 0.2785 0.079 Uiso 1 1 d R
O41 O 0.3562(3) 0.3919(4) 0.3474(3) 0.0598(17) Uani 1 1 d .
H41A H 0.3510 0.3817 0.3160 0.090 Uiso 1 1 d R
H41B H 0.3838 0.3627 0.3625 0.090 Uiso 1 1 d R
O42 O 0.7211(2) 0.0142(3) 0.4344(2) 0.0402(13) Uani 1 1 d .
H42A H 0.7519 0.0438 0.4326 0.060 Uiso 1 1 d R
H42B H 0.7091 0.0186 0.4635 0.060 Uiso 1 1 d R
O43 O 0.3508(3) 0.3412(3) 0.5873(3) 0.0585(18) Uani 1 1 d .
H43A H 0.3880 0.3541 0.6022 0.088 Uiso 1 1 d R
H43B H 0.3300 0.3230 0.6096 0.088 Uiso 1 1 d R
O44 O 0.7101(3) 0.2492(3) 0.4296(2) 0.0443(14) Uani 1 1 d .
H44A H 0.7235 0.2092 0.4203 0.066 Uiso 1 1 d R
H44B H 0.6695 0.2522 0.4187 0.066 Uiso 1 1 d R
O45 O 0.3086(3) 0.3955(3) 0.4889(2) 0.0486(15) Uani 1 1 d .
H45B H 0.2910 0.4291 0.4705 0.073 Uiso 1 1 d R
H45C H 0.2861 0.3891 0.5129 0.073 Uiso 1 1 d R
O46 O 0.1879(3) -0.0326(3) 0.3313(3) 0.0640(19) Uani 1 1 d .
H46A H 0.2084 0.0067 0.3341 0.096 Uiso 1 1 d R
H46B H 0.1894 -0.0502 0.3608 0.096 Uiso 1 1 d R
O47 O 0.3699(3) 0.2801(3) 0.4472(2) 0.0556(18) Uani 1 1 d .
H47B H 0.3432 0.2630 0.4223 0.083 Uiso 1 1 d R
H47C H 0.4079 0.2656 0.4430 0.083 Uiso 1 1 d R
O48 O 0.3500(3) 0.0459(3) 0.1192(2) 0.0566(17) Uani 1 1 d .
H48A H 0.3482 0.0485 0.0868 0.085 Uiso 1 1 d R
H48B H 0.3894 0.0539 0.1318 0.085 Uiso 1 1 d R
O49 O 0.4565(3) 0.1397(4) 0.1667(3) 0.073(2) Uani 1 1 d .
H49C H 0.4377 0.1765 0.1757 0.109 Uiso 1 1 d R
H49D H 0.4976 0.1446 0.1765 0.109 Uiso 1 1 d R
O50 O 0.8328(4) 0.0773(6) 0.2319(3) 0.075(3) Uani 0.75 1 d P
O51 O 0.5955(8) 0.1460(8) 0.4162(6) 0.078(5) Uani 0.50 1 d P

loop_
_atom_site_aniso_label
_atom_site_aniso_U_11
_atom_site_aniso_U_22
_atom_site_aniso_U_33
_atom_site_aniso_U_23
_atom_site_aniso_U_13
_atom_site_aniso_U_12
S1 0.0310(9) 0.0329(10) 0.0323(10) -0.0089(7) 0.0029(7) -0.0027(7)
S2 0.0252(8) 0.0367(10) 0.0290(9) -0.0020(7) 0.0045(7) -0.0029(7)
S3 0.0248(8) 0.0214(8) 0.0264(9) 0.0005(6) 0.0007(6) 0.0010(7)
S4 0.0217(8) 0.0423(11) 0.0342(10) -0.0004(8) 0.0014(6) -0.0016(8)
O1 0.025(2) 0.028(3) 0.042(3) -0.007(2) -0.002(2) 0.002(2)
O2 0.042(3) 0.023(3) 0.026(3) 0.0002(19) 0.007(2) -0.004(2)
O3 0.036(3) 0.028(3) 0.035(3) 0.009(2) 0.011(2) 0.004(2)
O4 0.029(3) 0.038(3) 0.026(3) 0.006(2) 0.006(2) 0.009(2)
O5 0.027(3) 0.057(4) 0.048(4) -0.015(3) 0.009(2) -0.006(2)
O6 0.040(3) 0.053(4) 0.027(3) -0.003(3) -0.009(2) 0.002(3)
O7 0.037(3) 0.026(3) 0.045(3) -0.003(2) 0.010(2) -0.011(2)
O8 0.025(2) 0.066(4) 0.018(2) 0.003(2) -0.0042(18) -0.001(2)
O9 0.055(3) 0.044(3) 0.038(3) -0.006(3) 0.010(3) 0.000(3)
O10 0.033(3) 0.062(4) 0.036(3) -0.004(3) 0.011(2) -0.014(3)
O11 0.034(3) 0.044(3) 0.033(3) 0.006(2) -0.009(2) -0.011(2)
O12 0.031(3) 0.038(3) 0.027(3) 0.006(2) -0.0006(19) -0.006(2)
O13 0.069(4) 0.023(3) 0.044(3) 0.002(2) 0.019(3) 0.012(3)
O14 0.061(4) 0.042(4) 0.055(4) 0.010(3) -0.012(3) -0.001(3)
O15 0.041(3) 0.085(5) 0.058(4) 0.034(4) -0.017(3) -0.027(3)
O16 0.047(4) 0.120(6) 0.032(3) -0.012(4) 0.000(3) 0.025(4)
C1 0.023(3) 0.015(3) 0.029(4) -0.001(3) 0.000(2) -0.005(3)
C2 0.024(3) 0.016(3) 0.033(4) 0.000(3) 0.005(3) 0.003(3)
C3 0.021(3) 0.027(4) 0.031(4) -0.001(3) 0.007(3) -0.006(3)
C4 0.033(4) 0.020(3) 0.025(4) -0.003(3) 0.004(3) 0.000(3)
C5 0.016(3) 0.023(3) 0.022(3) 0.000(2) 0.003(2) 0.003(2)
C6 0.030(3) 0.029(4) 0.019(3) 0.005(3) 0.000(3) 0.002(3)
C7 0.023(3) 0.017(3) 0.031(4) 0.002(3) 0.001(3) 0.006(3)
C8 0.027(3) 0.017(3) 0.030(4) 0.004(3) -0.006(3) -0.001(3)
C9 0.013(3) 0.024(3) 0.028(3) 0.002(3) 0.001(2) 0.005(2)
C10 0.014(3) 0.026(4) 0.038(4) -0.007(3) 0.001(3) 0.001(3)
C11 0.021(3) 0.034(4) 0.027(4) -0.003(3) 0.001(3) 0.002(3)
C12 0.022(3) 0.030(4) 0.029(4) -0.001(3) 0.000(3) 0.006(3)
C13 0.020(3) 0.020(3) 0.029(4) 0.001(3) 0.003(2) 0.003(3)
C14 0.028(3) 0.020(3) 0.019(3) 0.003(2) 0.005(2) 0.002(3)
C15 0.023(3) 0.021(3) 0.023(3) 0.000(3) 0.004(2) 0.002(3)
C16 0.026(3) 0.024(4) 0.021(3) -0.003(3) -0.001(2) -0.002(3)
C17 0.028(3) 0.021(3) 0.022(3) -0.002(3) 0.001(2) 0.001(3)
C18 0.024(3) 0.018(3) 0.030(4) -0.001(3) 0.007(3) -0.002(3)
C19 0.026(3) 0.020(3) 0.030(4) -0.003(3) 0.005(3) 0.007(3)
C20 0.023(3) 0.019(3) 0.024(3) 0.000(3) 0.001(2) -0.001(3)
C21 0.022(3) 0.023(3) 0.028(4) 0.000(3) 0.002(3) -0.001(3)
C22 0.020(3) 0.024(3) 0.028(4) 0.003(3) 0.009(3) -0.002(3)
C23 0.017(3) 0.019(3) 0.020(3) 0.003(2) 0.001(2) -0.001(2)
C24 0.019(3) 0.024(3) 0.032(4) -0.003(3) 0.008(3) 0.001(3)
C25 0.019(3) 0.038(4) 0.032(4) 0.002(3) 0.004(3) -0.006(3)
C26 0.018(3) 0.039(4) 0.039(4) -0.008(3) 0.002(3) 0.003(3)
C27 0.016(3) 0.026(4) 0.045(4) 0.004(3) 0.009(3) 0.002(3)
C28 0.017(3) 0.027(4) 0.048(4) -0.006(3) 0.004(3) -0.008(3)
S5 0.0272(8) 0.0349(10) 0.0264(9) -0.0033(7) -0.0029(7) 0.0052(7)
S6 0.0274(8) 0.0262(9) 0.0256(9) 0.0014(7) 0.0038(6) -0.0031(7)
S7 0.0263(8) 0.0235(9) 0.0263(9) 0.0026(7) 0.0024(6) 0.0013(7)
S8 0.0255(8) 0.0284(10) 0.0311(9) -0.0024(7) 0.0010(7) 0.0018(7)
O17 0.024(2) 0.015(2) 0.045(3) -0.008(2) 0.006(2) -0.0038(19)
O18 0.032(3) 0.022(3) 0.027(3) 0.0029(19) 0.000(2) -0.0003(19)
O19 0.023(2) 0.035(3) 0.028(3) 0.010(2) 0.0076(18) 0.002(2)
O20 0.030(2) 0.021(2) 0.031(3) 0.0037(19) 0.007(2) -0.0002(19)
O21 0.029(3) 0.043(3) 0.038(3) -0.001(2) -0.012(2) 0.001(2)
O22 0.068(4) 0.034(3) 0.035(3) -0.005(2) 0.000(3) -0.007(3)
O23 0.034(3) 0.064(4) 0.045(4) -0.015(3) 0.008(2) -0.005(3)
O24 0.023(2) 0.051(4) 0.028(3) 0.004(2) -0.007(2) -0.013(2)
O25 0.045(3) 0.016(2) 0.045(3) -0.007(2) 0.017(2) 0.002(2)
O26 0.029(2) 0.025(3) 0.033(3) 0.005(2) 0.0053(19) 0.001(2)
O27 0.032(3) 0.036(3) 0.031(3) 0.001(2) -0.007(2) -0.002(2)
O28 0.026(2) 0.029(3) 0.030(3) 0.002(2) 0.0063(19) 0.002(2)
O29 0.037(3) 0.027(3) 0.031(3) 0.007(2) 0.008(2) 0.010(2)
O30 0.048(3) 0.053(4) 0.030(3) -0.008(3) 0.001(2) 0.016(3)
O31 0.049(3) 0.037(3) 0.025(3) 0.004(2) -0.003(2) -0.005(2)
O32 0.018(2) 0.038(3) 0.055(4) -0.009(3) -0.003(2) -0.008(2)
C29 0.024(3) 0.019(3) 0.030(4) 0.001(3) 0.003(3) 0.007(3)
C30 0.027(3) 0.020(3) 0.032(4) 0.008(3) 0.006(3) 0.009(3)
C31 0.021(3) 0.019(3) 0.032(4) 0.000(3) -0.003(2) 0.001(3)
C32 0.024(3) 0.021(3) 0.025(3) 0.005(3) 0.006(2) 0.004(3)
C33 0.024(3) 0.026(4) 0.035(4) 0.007(3) 0.011(3) 0.005(3)
C34 0.018(3) 0.020(3) 0.034(4) 0.005(3) 0.008(3) 0.002(3)
C35 0.022(3) 0.028(4) 0.029(4) 0.007(3) 0.011(3) 0.001(3)
C36 0.017(3) 0.025(4) 0.021(3) -0.005(2) 0.003(2) 0.000(2)
C37 0.011(3) 0.025(4) 0.036(4) 0.006(3) 0.001(2) 0.005(2)
C38 0.022(3) 0.017(3) 0.028(4) 0.002(3) 0.002(2) -0.004(2)
C39 0.017(3) 0.027(4) 0.019(3) 0.000(2) 0.004(2) 0.006(2)
C40 0.018(3) 0.020(3) 0.035(4) 0.005(3) -0.001(3) -0.003(3)
C41 0.019(3) 0.023(3) 0.021(3) 0.001(3) -0.001(2) 0.001(3)
C42 0.023(3) 0.014(3) 0.038(4) -0.003(3) 0.002(3) -0.001(3)
C43 0.029(3) 0.018(3) 0.014(3) -0.001(2) 0.005(2) -0.001(3)
C44 0.023(3) 0.019(3) 0.026(3) -0.004(3) -0.005(2) -0.001(3)
C45 0.020(3) 0.019(3) 0.035(4) -0.007(3) 0.005(3) -0.003(3)
C46 0.029(3) 0.019(3) 0.025(3) 0.000(3) 0.001(3) -0.002(3)
C47 0.027(3) 0.027(4) 0.018(3) 0.003(3) -0.005(2) 0.001(3)
C48 0.023(3) 0.013(3) 0.032(4) -0.005(3) 0.002(3) -0.001(3)
C49 0.026(3) 0.015(3) 0.034(4) 0.002(3) 0.007(3) -0.003(3)
C50 0.020(3) 0.023(4) 0.025(4) 0.003(3) 0.002(3) 0.001(3)
C51 0.024(3) 0.023(4) 0.024(3) -0.005(3) 0.003(2) -0.002(3)
C52 0.021(3) 0.029(4) 0.022(3) 0.001(3) -0.002(2) 0.003(3)
C53 0.013(3) 0.033(4) 0.026(4) 0.007(3) 0.000(2) 0.000(3)
C54 0.021(3) 0.022(4) 0.043(4) -0.004(3) 0.007(3) -0.001(3)
C55 0.015(3) 0.025(4) 0.039(4) 0.002(3) 0.001(3) 0.001(3)
C56 0.020(3) 0.023(4) 0.038(4) -0.002(3) 0.009(3) 0.001(3)
N1 0.036(3) 0.029(3) 0.028(3) -0.005(2) 0.007(2) 0.006(3)
N2 0.035(3) 0.040(4) 0.039(4) -0.010(3) -0.001(3) 0.009(3)
N3 0.040(3) 0.020(3) 0.028(3) -0.002(2) -0.003(2) 0.005(3)
N4 0.039(3) 0.027(3) 0.032(3) -0.002(3) -0.005(3) 0.002(3)
N5 0.025(3) 0.038(4) 0.021(3) 0.003(2) 0.001(2) 0.004(2)
C57 0.043(4) 0.034(4) 0.020(3) -0.007(3) -0.003(3) 0.010(3)
C58 0.019(3) 0.033(4) 0.025(3) -0.002(3) 0.004(2) -0.002(3)
C59 0.027(3) 0.048(5) 0.025(4) -0.009(3) -0.003(3) 0.004(3)
C60 0.034(4) 0.020(4) 0.058(5) 0.008(3) 0.004(3) 0.004(3)
N6 0.054(4) 0.036(4) 0.077(6) 0.013(4) 0.028(4) 0.016(3)
N7 0.039(4) 0.036(4) 0.091(6) 0.001(4) 0.019(4) -0.005(3)
N8 0.032(3) 0.037(4) 0.073(5) -0.008(4) 0.012(3) 0.010(3)
N9 0.099(7) 0.050(5) 0.042(5) -0.001(4) 0.022(4) -0.002(5)
N10 0.033(3) 0.034(4) 0.058(5) -0.001(3) 0.010(3) -0.010(3)
C61 0.040(4) 0.037(5) 0.049(5) 0.012(4) 0.015(4) 0.000(4)
C62 0.027(4) 0.040(5) 0.061(6) -0.010(4) 0.010(3) -0.004(3)
C63 0.041(5) 0.056(6) 0.051(5) -0.010(4) -0.017(4) 0.013(4)
C64 0.077(6) 0.040(5) 0.044(5) -0.002(4) 0.023(5) -0.006(5)
N16 0.031(3) 0.031(3) 0.041(4) -0.005(3) 0.007(3) 0.008(3)
N17 0.024(3) 0.043(4) 0.040(4) 0.008(3) 0.004(3) -0.002(3)
N18 0.026(3) 0.018(3) 0.028(3) 0.003(2) 0.004(2) 0.005(2)
N19 0.027(3) 0.041(4) 0.029(3) 0.003(3) 0.003(2) 0.004(3)
N20 0.019(3) 0.047(4) 0.033(3) 0.002(3) 0.003(2) -0.001(3)
C69 0.019(3) 0.034(4) 0.035(4) 0.007(3) -0.002(3) 0.006(3)
C70 0.022(3) 0.024(4) 0.036(4) -0.001(3) -0.004(3) 0.000(3)
C71 0.042(5) 0.043(5) 0.042(5) 0.007(4) 0.004(4) 0.008(4)
C72 0.041(4) 0.043(5) 0.041(5) 0.002(4) 0.002(3) 0.000(4)
N11 0.030(3) 0.034(4) 0.035(3) 0.006(3) -0.003(2) 0.000(3)
N12 0.027(3) 0.035(4) 0.045(4) 0.002(3) 0.000(3) -0.002(3)
N13 0.021(3) 0.032(3) 0.041(4) 0.003(3) 0.000(2) -0.004(2)
N14 0.026(3) 0.030(4) 0.050(4) 0.001(3) 0.008(3) -0.003(3)
N15 0.025(3) 0.033(3) 0.032(3) -0.003(3) -0.002(2) 0.002(2)
C65 0.032(4) 0.024(4) 0.031(4) 0.002(3) 0.002(3) 0.000(3)
C66 0.033(4) 0.042(5) 0.030(4) 0.004(3) 0.003(3) 0.000(3)
C67 0.033(4) 0.036(4) 0.044(5) -0.007(3) 0.008(3) -0.006(3)
C68 0.041(4) 0.046(5) 0.039(5) 0.001(4) 0.008(3) -0.012(4)
O33 0.029(3) 0.033(3) 0.039(3) -0.002(2) 0.001(2) -0.010(2)
O34 0.035(3) 0.036(3) 0.052(4) -0.004(3) 0.000(2) -0.007(2)
O35 0.037(3) 0.071(5) 0.046(4) -0.005(3) 0.001(3) 0.001(3)
O36 0.054(4) 0.055(4) 0.063(4) 0.003(3) 0.005(3) -0.001(3)
O37 0.031(3) 0.065(4) 0.038(3) 0.013(3) 0.008(2) 0.008(3)
O38 0.035(3) 0.027(3) 0.051(3) -0.009(2) 0.011(2) -0.006(2)
O39 0.058(4) 0.036(3) 0.060(4) 0.002(3) 0.014(3) -0.012(3)
O40 0.047(3) 0.070(5) 0.040(3) 0.012(3) 0.001(3) -0.021(3)
O41 0.049(4) 0.066(5) 0.060(4) -0.002(3) -0.007(3) 0.009(3)
O42 0.038(3) 0.048(3) 0.036(3) -0.014(3) 0.011(2) -0.010(3)
O43 0.047(4) 0.046(4) 0.083(5) 0.020(3) 0.010(3) -0.012(3)
O44 0.035(3) 0.049(4) 0.049(3) -0.002(3) 0.007(2) 0.006(3)
O45 0.055(3) 0.051(4) 0.040(3) -0.003(3) 0.006(3) -0.013(3)
O46 0.078(5) 0.043(4) 0.071(5) -0.002(3) 0.007(4) -0.030(3)
O47 0.030(3) 0.066(4) 0.069(4) -0.033(3) 0.002(3) 0.007(3)
O48 0.051(4) 0.063(4) 0.055(4) -0.006(3) 0.005(3) 0.003(3)
O49 0.042(4) 0.086(6) 0.085(6) -0.020(4) -0.007(3) 0.008(4)
O50 0.040(4) 0.149(10) 0.036(5) -0.003(6) 0.007(3) 0.043(5)
O51 0.103(12) 0.056(10) 0.071(11) 0.012(7) 0.004(9) -0.008(8)

loop_
_atom_type_symbol
_atom_type_description
_atom_type_scat_dispersion_real
_atom_type_scat_dispersion_imag
_atom_type_scat_source
C C 0.0033 0.0016 'International Tables Vol C Tables 4.2.6.8 and 6.1.1.4'
H H 0.0000 0.0000 'International Tables Vol C Tables 4.2.6.8 and 6.1.1.4'
N N 0.0061 0.0033 'International Tables Vol C Tables 4.2.6.8 and 6.1.1.4'
O O 0.0106 0.0060 'International Tables Vol C Tables 4.2.6.8 and 6.1.1.4'
S S 0.1246 0.1234 'International Tables Vol C Tables 4.2.6.8 and 6.1.1.4'

loop_
_geom_angle_atom_site_label_1
_geom_angle_atom_site_label_2
_geom_angle_atom_site_label_3
_geom_angle
O5 S1 O7 113.1(3)
O5 S1 O6 112.3(4)
O7 S1 O6 109.6(3)
O5 S1 C4 107.8(3)
O7 S1 C4 107.2(3)
O6 S1 C4 106.5(3)
O9 S2 O10 115.8(3)
O9 S2 O8 113.4(3)
O10 S2 O8 108.1(3)
O9 S2 C11 107.2(3)
O10 S2 C11 106.7(3)
O8 S2 C11 104.9(3)
O13 S3 O12 112.2(3)
O13 S3 O11 112.7(3)
O12 S3 O11 111.4(3)
O13 S3 C18 104.8(3)
O12 S3 C18 107.9(3)
O11 S3 C18 107.3(3)
O15 S4 O16 116.7(5)
O15 S4 O14 108.9(4)
O16 S4 O14 110.4(4)
O15 S4 C25 108.1(4)
O16 S4 C25 106.2(3)
O14 S4 C25 105.9(4)
C1 O1 H1 108.6
C8 O2 H2 109.7
C15 O3 H3 108.1
C22 O4 H4 108.7
O1 C1 C6 118.6(5)
O1 C1 C2 121.4(6)
C6 C1 C2 120.0(6)
C3 C2 C1 119.0(6)
C3 C2 C28 118.8(6)
C1 C2 C28 122.2(6)
C2 C3 C4 120.3(6)
C2 C3 H3A 119.8
C4 C3 H3A 119.8
C5 C4 C3 120.4(6)
C5 C4 S1 119.4(5)
C3 C4 S1 120.2(5)
C6 C5 C4 120.0(6)
C6 C5 H5A 120.0
C4 C5 H5A 120.0
C5 C6 C1 120.1(6)
C5 C6 C7 118.9(6)
C1 C6 C7 120.9(6)
C6 C7 C9 109.7(5)
C6 C7 H7A 109.7
C9 C7 H7A 109.7
C6 C7 H7B 109.7
C9 C7 H7B 109.7
H7A C7 H7B 108.2
O2 C8 C9 121.5(6)
O2 C8 C13 117.2(6)
C9 C8 C13 121.2(7)
C10 C9 C8 119.3(6)
C10 C9 C7 118.9(6)
C8 C9 C7 121.7(6)
C9 C10 C11 120.2(6)
C9 C10 H10A 119.9
C11 C10 H10A 119.9
C12 C11 C10 119.9(7)
C12 C11 S2 119.1(6)
C10 C11 S2 120.6(5)
C11 C12 C13 120.6(7)
C11 C12 H12A 119.7
C13 C12 H12A 119.7
C12 C13 C8 118.7(6)
C12 C13 C14 119.2(6)
C8 C13 C14 122.0(6)
C13 C14 C16 110.8(5)
C13 C14 H14A 109.5
C16 C14 H14A 109.5
C13 C14 H14B 109.5
C16 C14 H14B 109.5
H14A C14 H14B 108.1
O3 C15 C16 121.1(6)
O3 C15 C20 116.6(5)
C16 C15 C20 122.3(6)
C15 C16 C17 118.4(6)
C15 C16 C14 123.0(6)
C17 C16 C14 118.5(6)
C16 C17 C18 119.1(6)
C16 C17 H17A 120.5
C18 C17 H17A 120.5
C19 C18 C17 121.1(6)
C19 C18 S3 118.9(5)
C17 C18 S3 120.0(5)
C18 C19 C20 120.9(6)
C18 C19 H19A 119.5
C20 C19 H19A 119.5
C19 C20 C15 118.1(6)
C19 C20 C21 121.8(6)
C15 C20 C21 120.0(6)
C23 C21 C20 108.9(5)
C23 C21 H21A 109.9
C20 C21 H21A 109.9
C23 C21 H21B 109.9
C20 C21 H21B 109.9
H21A C21 H21B 108.3
O4 C22 C27 116.7(6)
O4 C22 C23 122.1(6)
C27 C22 C23 121.2(6)
C24 C23 C22 117.8(6)
C24 C23 C21 119.5(6)
C22 C23 C21 122.6(5)
C23 C24 C25 121.8(6)
C23 C24 H24A 119.1
C25 C24 H24A 119.1
C26 C25 C24 119.2(7)
C26 C25 S4 121.9(6)
C24 C25 S4 118.9(6)
C25 C26 C27 120.9(7)
C25 C26 H26A 119.6
C27 C26 H26A 119.6
C22 C27 C26 119.1(6)
C22 C27 C28 120.1(6)
C26 C27 C28 120.8(6)
C2 C28 C27 113.5(6)
C2 C28 H28A 108.9
C27 C28 H28A 108.9
C2 C28 H28B 108.9
C27 C28 H28B 108.9
H28A C28 H28B 107.7
O21 S5 O23 113.1(4)
O21 S5 O22 108.2(3)
O23 S5 O22 113.6(4)
O21 S5 C32 106.6(3)
O23 S5 C32 107.7(3)
O22 S5 C32 107.3(3)
O24 S6 O25 112.5(3)
O24 S6 O26 111.2(3)
O25 S6 O26 112.6(3)
O24 S6 C39 107.3(3)
O25 S6 C39 106.0(3)
O26 S6 C39 106.9(3)
O29 S7 O28 112.2(3)
O29 S7 O27 112.6(3)
O28 S7 O27 111.3(3)
O29 S7 C46 108.1(3)
O28 S7 C46 106.3(3)
O27 S7 C46 105.9(3)
O30 S8 O31 113.0(3)
O30 S8 O32 111.9(3)
O31 S8 O32 111.6(3)
O30 S8 C53 107.6(3)
O31 S8 C53 107.0(3)
O32 S8 C53 105.3(3)
C29 O17 H17B 108.8
C36 O18 H18A 108.8
C43 O19 H19B 119.6
C50 O20 H20A 108.7
O17 C29 C34 122.8(6)
O17 C29 C30 115.2(5)
C34 C29 C30 122.0(6)
C31 C30 C29 119.2(6)
C31 C30 C56 121.1(6)
C29 C30 C56 119.7(6)
C30 C31 C32 120.7(6)
C30 C31 H31A 119.6
C32 C31 H31A 119.6
C31 C32 C33 120.2(6)
C31 C32 S5 119.7(5)
C33 C32 S5 119.8(5)
C34 C33 C32 119.5(6)
C34 C33 H33A 120.3
C32 C33 H33A 120.3
C29 C34 C33 118.4(6)
C29 C34 C35 120.9(6)
C33 C34 C35 120.7(6)
C34 C35 C37 111.8(5)
C34 C35 H35A 109.3
C37 C35 H35A 109.3
C34 C35 H35B 109.3
C37 C35 H35B 109.3
H35A C35 H35B 107.9
O18 C36 C41 120.4(5)
O18 C36 C37 116.8(6)
C41 C36 C37 122.8(6)
C38 C37 C36 117.5(6)
C38 C37 C35 119.9(6)
C36 C37 C35 122.5(6)
C39 C38 C37 122.0(6)
C39 C38 H38A 119.0
C37 C38 H38A 119.0
C38 C39 C40 118.8(6)
C38 C39 S6 120.9(5)
C40 C39 S6 120.3(5)
C41 C40 C39 121.1(6)
C41 C40 H40A 119.5
C39 C40 H40A 119.5
C40 C41 C36 117.7(6)
C40 C41 C42 117.9(6)
C36 C41 C42 124.5(6)
C44 C42 C41 111.0(5)
C44 C42 H42A 109.4
C41 C42 H42A 109.4
C44 C42 H42B 109.4
C41 C42 H42B 109.4
H42A C42 H42B 108.0
O19 C43 C48 124.2(6)
O19 C43 C44 114.9(5)
C48 C43 C44 120.9(6)
C45 C44 C43 117.5(6)
C45 C44 C42 120.9(6)
C43 C44 C42 121.6(6)
C44 C45 C46 122.8(6)
C44 C45 H45A 118.6
C46 C45 H45A 118.6
C47 C46 C45 118.4(6)
C47 C46 S7 119.2(5)
C45 C46 S7 122.4(5)
C46 C47 C48 121.5(6)
C46 C47 H47A 119.2
C48 C47 H47A 119.2
C43 C48 C47 118.8(6)
C43 C48 C49 119.8(6)
C47 C48 C49 121.4(6)
C48 C49 C51 110.4(5)
C48 C49 H49A 109.6
C51 C49 H49A 109.6
C48 C49 H49B 109.6
C51 C49 H49B 109.6
H49A C49 H49B 108.1
O20 C50 C51 114.9(6)
O20 C50 C55 123.4(6)
C51 C50 C55 121.8(6)
C50 C51 C52 118.6(6)
C50 C51 C49 123.4(6)
C52 C51 C49 118.0(6)
C53 C52 C51 119.6(6)
C53 C52 H52A 120.2
C51 C52 H52A 120.2
C52 C53 C54 120.6(6)
C52 C53 S8 120.0(5)
C54 C53 S8 119.2(5)
C53 C54 C55 120.7(6)
C53 C54 H54A 119.7
C55 C54 H54A 119.7
C50 C55 C54 118.7(6)
C50 C55 C56 124.5(6)
C54 C55 C56 116.9(6)
C30 C56 C55 112.0(5)
C30 C56 H56A 109.2
C55 C56 H56A 109.2
C30 C56 H56B 109.2
C55 C56 H56B 109.2
H56A C56 H56B 107.9
C57 N1 H1B 120.0
C57 N1 H1C 120.0
H1B N1 H1C 120.0
C57 N2 H2B 120.0
C57 N2 H2C 120.0
H2B N2 H2C 120.0
C58 N3 C57 125.9(6)
C58 N3 H3C 117.0
C57 N3 H3C 117.0
C58 N4 H4B 120.0
C58 N4 H4C 120.0
H4B N4 H4C 120.0
C58 N5 C59 120.1(6)
C58 N5 C60 123.8(6)
C59 N5 C60 115.7(6)
N1 C57 N2 123.4(7)
N1 C57 N3 121.8(6)
N2 C57 N3 114.8(6)
N5 C58 N4 123.5(7)
N5 C58 N3 122.7(6)
N4 C58 N3 113.7(6)
N5 C59 H59A 109.5
N5 C59 H59B 109.5
H59A C59 H59B 109.5
N5 C59 H59C 109.5
H59A C59 H59C 109.5
H59B C59 H59C 109.5
N5 C60 H60A 109.5
N5 C60 H60B 109.5
H60A C60 H60B 109.5
N5 C60 H60C 109.5
H60A C60 H60C 109.5
H60B C60 H60C 109.5
C61 N6 H6A 120.0
C61 N6 H6B 120.0
H6A N6 H6B 120.0
C61 N7 H7C 120.0
C61 N7 H7D 120.0
H7C N7 H7D 120.0
C61 N8 C62 129.8(7)
C61 N8 H8A 115.1
C62 N8 H8A 115.1
C62 N9 H9A 120.0
C62 N9 H9B 120.0
H9A N9 H9B 120.0
C62 N10 C63 127.1(8)
C62 N10 C64 117.0(7)
C63 N10 C64 115.1(7)
N6 C61 N8 118.5(7)
N6 C61 N7 120.5(8)
N8 C61 N7 120.8(8)
N9 C62 N10 125.5(9)
N9 C62 N8 115.9(9)
N10 C62 N8 118.6(8)
N10 C63 H63A 109.5
N10 C63 H63B 109.5
H63A C63 H63B 109.5
N10 C63 H63C 109.5
H63A C63 H63C 109.5
H63B C63 H63C 109.5
N10 C64 H64A 109.5
N10 C64 H64B 109.5
H64A C64 H64B 109.5
N10 C64 H64C 109.5
H64A C64 H64C 109.5
H64B C64 H64C 109.5
C69 N16 H16A 120.0
C69 N16 H16B 120.0
H16A N16 H16B 120.0
C69 N17 H17C 120.0
C69 N17 H17D 120.0
H17C N17 H17D 120.0
C70 N18 C69 126.1(6)
C70 N18 H18B 117.0
C69 N18 H18B 117.0
C70 N19 H19C 120.0
C70 N19 H19D 120.0
H19C N19 H19D 120.0
C70 N20 C72 120.1(6)
C70 N20 C71 124.8(7)
C72 N20 C71 113.9(6)
N16 C69 N17 121.9(7)
N16 C69 N18 119.2(7)
N17 C69 N18 118.9(7)
N19 C70 N20 122.0(7)
N19 C70 N18 118.9(6)
N20 C70 N18 119.1(6)
N20 C71 H71A 109.5
N20 C71 H71B 109.5
H71A C71 H71B 109.5
N20 C71 H71C 109.5
H71A C71 H71C 109.5
H71B C71 H71C 109.5
N20 C72 H72A 109.5
N20 C72 H72B 109.5
H72A C72 H72B 109.5
N20 C72 H72C 109.5
H72A C72 H72C 109.5
H72B C72 H72C 109.5
C65 N11 H11A 120.0
C65 N11 H11B 120.0
H11A N11 H11B 120.0
C65 N12 H12B 120.0
C65 N12 H12C 120.0
H12B N12 H12C 120.0
C66 N13 C65 128.7(6)
C66 N13 H13A 115.6
C65 N13 H13A 115.6
C66 N14 H14C 120.0
C66 N14 H14D 120.0
H14C N14 H14D 120.0
C66 N15 C67 122.4(6)
C66 N15 C68 119.9(6)
C67 N15 C68 116.3(6)
N12 C65 N11 121.9(6)
N12 C65 N13 117.1(6)
N11 C65 N13 120.9(6)
N14 C66 N15 123.5(7)
N14 C66 N13 116.4(7)
N15 C66 N13 120.1(7)
N15 C67 H67A 109.5
N15 C67 H67B 109.5
H67A C67 H67B 109.5
N15 C67 H67C 109.5
H67A C67 H67C 109.5
H67B C67 H67C 109.5
N15 C68 H68A 109.5
N15 C68 H68B 109.5
H68A C68 H68B 109.5
N15 C68 H68C 109.5
H68A C68 H68C 109.5
H68B C68 H68C 109.5
H33B O33 H33C 107.7
H34A O34 H34B 107.7
H35C O35 H35D 107.7
H37A O37 H37B 107.7
H39A O39 H39B 107.7
H40B O40 H40C 107.7
H41A O41 H41B 107.7
H42A O42 H42B 107.7
H43A O43 H43B 107.7
H44A O44 H44B 107.7
H45B O45 H45C 107.7
H46A O46 H46B 107.7
H47B O47 H47C 106.3
H48A O48 H48B 107.0
H49C O49 H49D 107.6

loop_
_geom_bond_atom_site_label_1
_geom_bond_atom_site_label_2
_geom_bond_distance
S1 O5 1.462(5)
S1 O7 1.473(5)
S1 O6 1.475(5)
S1 C4 1.759(7)
S2 O9 1.447(6)
S2 O10 1.463(5)
S2 O8 1.489(5)
S2 C11 1.758(8)
S3 O13 1.463(5)
S3 O12 1.463(5)
S3 O11 1.465(5)
S3 C18 1.771(7)
S4 O15 1.426(6)
S4 O16 1.435(6)
S4 O14 1.504(6)
S4 C25 1.775(7)
O1 C1 1.364(8)
O1 H1 0.8500
O2 C8 1.363(9)
O2 H2 0.8500
O3 C15 1.378(8)
O3 H3 0.8500
O4 C22 1.383(8)
O4 H4 0.8501
C1 C6 1.411(9)
C1 C2 1.420(9)
C2 C3 1.400(9)
C2 C28 1.536(9)
C3 C4 1.404(9)
C3 H3A 0.9500
C4 C5 1.400(9)
C5 C6 1.390(9)
C5 H5A 0.9500
C6 C7 1.522(9)
C7 C9 1.545(9)
C7 H7A 0.9900
C7 H7B 0.9900
C8 C9 1.402(9)
C8 C13 1.411(9)
C9 C10 1.388(9)
C10 C11 1.420(10)
C10 H10A 0.9500
C11 C12 1.389(9)
C12 C13 1.405(9)
C12 H12A 0.9500
C13 C14 1.507(9)
C14 C16 1.526(9)
C14 H14A 0.9900
C14 H14B 0.9900
C15 C16 1.391(9)
C15 C20 1.417(8)
C16 C17 1.405(9)
C17 C18 1.416(9)
C17 H17A 0.9500
C18 C19 1.377(9)
C19 C20 1.380(9)
C19 H19A 0.9500
C20 C21 1.543(9)
C21 C23 1.529(9)
C21 H21A 0.9900
C21 H21B 0.9900
C22 C27 1.393(10)
C22 C23 1.428(9)
C23 C24 1.382(9)
C24 C25 1.416(10)
C24 H24A 0.9500
C25 C26 1.382(10)
C26 C27 1.409(10)
C26 H26A 0.9500
C27 C28 1.549(10)
C28 H28A 0.9900
C28 H28B 0.9900
S5 O21 1.436(5)
S5 O23 1.457(6)
S5 O22 1.483(6)
S5 C32 1.783(7)
S6 O24 1.471(5)
S6 O25 1.474(5)
S6 O26 1.490(5)
S6 C39 1.770(7)
S7 O29 1.460(5)
S7 O28 1.469(5)
S7 O27 1.478(5)
S7 C46 1.756(7)
S8 O30 1.439(5)
S8 O31 1.452(5)
S8 O32 1.477(5)
S8 C53 1.772(7)
O17 C29 1.388(8)
O17 H17B 0.8499
O18 C36 1.393(8)
O18 H18A 0.8500
O19 C43 1.364(7)
O19 H19B 0.8500
O20 C50 1.384(8)
O20 H20A 0.8501
C29 C34 1.396(9)
C29 C30 1.405(9)
C30 C31 1.373(9)
C30 C56 1.525(9)
C31 C32 1.390(9)
C31 H31A 0.9500
C32 C33 1.422(9)
C33 C34 1.404(10)
C33 H33A 0.9500
C34 C35 1.507(9)
C35 C37 1.536(9)
C35 H35A 0.9900
C35 H35B 0.9900
C36 C41 1.392(9)
C36 C37 1.404(9)
C37 C38 1.385(9)
C38 C39 1.383(9)
C38 H38A 0.9500
C39 C40 1.416(9)
C40 C41 1.392(9)
C40 H40A 0.9500
C41 C42 1.554(9)
C42 C44 1.507(8)
C42 H42A 0.9900
C42 H42B 0.9900
C43 C48 1.391(9)
C43 C44 1.441(9)
C44 C45 1.377(10)
C45 C46 1.397(9)
C45 H45A 0.9500
C46 C47 1.392(9)
C47 C48 1.404(9)
C47 H47A 0.9500
C48 C49 1.521(9)
C49 C51 1.537(9)
C49 H49A 0.9900
C49 H49B 0.9900
C50 C51 1.391(9)
C50 C55 1.397(9)
C51 C52 1.428(9)
C52 C53 1.386(9)
C52 H52A 0.9500
C53 C54 1.391(9)
C54 C55 1.399(10)
C54 H54A 0.9500
C55 C56 1.552(9)
C56 H56A 0.9900
C56 H56B 0.9900
N1 C57 1.276(9)
N1 H1B 0.8800
N1 H1C 0.8800
N2 C57 1.345(9)
N2 H2B 0.8800
N2 H2C 0.8800
N3 C58 1.373(9)
N3 C57 1.386(9)
N3 H3C 0.8800
N4 C58 1.349(9)
N4 H4B 0.8800
N4 H4C 0.8800
N5 C58 1.305(9)
N5 C59 1.470(8)
N5 C60 1.497(9)
C59 H59A 0.9800
C59 H59B 0.9800
C59 H59C 0.9800
C60 H60A 0.9800
C60 H60B 0.9800
C60 H60C 0.9800
N6 C61 1.320(10)
N6 H6A 0.8800
N6 H6B 0.8800
N7 C61 1.337(10)
N7 H7C 0.8800
N7 H7D 0.8800
N8 C61 1.329(10)
N8 C62 1.382(10)
N8 H8A 0.8800
N9 C62 1.284(12)
N9 H9A 0.8800
N9 H9B 0.8800
N10 C62 1.347(11)
N10 C63 1.441(11)
N10 C64 1.499(10)
C63 H63A 0.9800
C63 H63B 0.9800
C63 H63C 0.9800
C64 H64A 0.9800
C64 H64B 0.9800
C64 H64C 0.9800
N16 C69 1.313(9)
N16 H16A 0.8800
N16 H16B 0.8800
N17 C69 1.339(9)
N17 H17C 0.8800
N17 H17D 0.8800
N18 C70 1.388(9)
N18 C69 1.391(9)
N18 H18B 0.8800
N19 C70 1.318(8)
N19 H19C 0.8800
N19 H19D 0.8800
N20 C70 1.322(9)
N20 C72 1.479(10)
N20 C71 1.481(9)
C71 H71A 0.9800
C71 H71B 0.9800
C71 H71C 0.9800
C72 H72A 0.9800
C72 H72B 0.9800
C72 H72C 0.9800
N11 C65 1.341(9)
N11 H11A 0.8800
N11 H11B 0.8800
N12 C65 1.314(9)
N12 H12B 0.8800
N12 H12C 0.8800
N13 C66 1.375(9)
N13 C65 1.380(8)
N13 H13A 0.8800
N14 C66 1.318(9)
N14 H14C 0.8800
N14 H14D 0.8800
N15 C66 1.355(10)
N15 C67 1.465(9)
N15 C68 1.477(9)
C67 H67A 0.9800
C67 H67B 0.9800
C67 H67C 0.9800
C68 H68A 0.9800
C68 H68B 0.9800
C68 H68C 0.9800
O33 H33B 0.8500
O33 H33C 0.8500
O34 H34A 0.8499
O34 H34B 0.8499
O35 H35C 0.8500
O35 H35D 0.8501
O37 H37A 0.8500
O37 H37B 0.8501
O39 H39A 0.8501
O39 H39B 0.8500
O40 H40B 0.8500
O40 H40C 0.8501
O41 H41A 0.8500
O41 H41B 0.8500
O42 H42A 0.8501
O42 H42B 0.8500
O43 H43A 0.8499
O43 H43B 0.8501
O44 H44A 0.8501
O44 H44B 0.8500
O45 H45B 0.8500
O45 H45C 0.8502
O46 H46A 0.8499
O46 H46B 0.8499
O47 H47B 0.8630
O47 H47C 0.8527
O48 H48A 0.8589
O48 H48B 0.8489
O49 H49C 0.8430
O49 H49D 0.8584

loop_
_geom_torsion_atom_site_label_1
_geom_torsion_atom_site_label_2
_geom_torsion_atom_site_label_3
_geom_torsion_atom_site_label_4
_geom_torsion
O1 C1 C2 C3 178.9(6)
C6 C1 C2 C3 -2.3(10)
O1 C1 C2 C28 -0.1(10)
C6 C1 C2 C28 178.6(6)
C1 C2 C3 C4 2.3(10)
C28 C2 C3 C4 -178.6(6)
C2 C3 C4 C5 -1.7(10)
C2 C3 C4 S1 -179.2(5)
O5 S1 C4 C5 13.4(7)
O7 S1 C4 C5 -108.7(6)
O6 S1 C4 C5 134.0(6)
O5 S1 C4 C3 -169.2(6)
O7 S1 C4 C3 68.8(6)
O6 S1 C4 C3 -48.5(7)
C3 C4 C5 C6 1.1(10)
S1 C4 C5 C6 178.6(5)
C4 C5 C6 C1 -1.1(10)
C4 C5 C6 C7 176.2(6)
O1 C1 C6 C5 -179.5(6)
C2 C1 C6 C5 1.7(10)
O1 C1 C6 C7 3.3(9)
C2 C1 C6 C7 -175.5(6)
C5 C6 C7 C9 -98.6(7)
C1 C6 C7 C9 78.6(8)
O2 C8 C9 C10 179.0(6)
C13 C8 C9 C10 1.2(9)
O2 C8 C9 C7 -4.6(9)
C13 C8 C9 C7 177.6(6)
C6 C7 C9 C10 74.7(7)
C6 C7 C9 C8 -101.8(7)
C8 C9 C10 C11 -1.2(9)
C7 C9 C10 C11 -177.8(5)
C9 C10 C11 C12 0.5(9)
C9 C10 C11 S2 172.6(5)
O9 S2 C11 C12 -173.6(5)
O10 S2 C11 C12 -49.0(6)
O8 S2 C11 C12 65.6(6)
O9 S2 C11 C10 14.2(6)
O10 S2 C11 C10 138.8(5)
O8 S2 C11 C10 -106.6(6)
C10 C11 C12 C13 0.2(10)
S2 C11 C12 C13 -172.0(5)
C11 C12 C13 C8 -0.3(9)
C11 C12 C13 C14 175.5(6)
O2 C8 C13 C12 -178.3(6)
C9 C8 C13 C12 -0.4(9)
O2 C8 C13 C14 6.0(9)
C9 C8 C13 C14 -176.1(6)
C12 C13 C14 C16 -78.3(7)
C8 C13 C14 C16 97.4(7)
O3 C15 C16 C17 -177.4(6)
C20 C15 C16 C17 0.7(10)
O3 C15 C16 C14 0.0(10)
C20 C15 C16 C14 178.1(6)
C13 C14 C16 C15 -81.2(8)
C13 C14 C16 C17 96.1(7)
C15 C16 C17 C18 -0.3(10)
C14 C16 C17 C18 -177.8(6)
C16 C17 C18 C19 -0.6(10)
C16 C17 C18 S3 -179.7(5)
O13 S3 C18 C19 -61.2(6)
O12 S3 C18 C19 179.0(5)
O11 S3 C18 C19 58.8(6)
O13 S3 C18 C17 117.9(6)
O12 S3 C18 C17 -1.9(6)
O11 S3 C18 C17 -122.0(5)
C17 C18 C19 C20 1.0(10)
S3 C18 C19 C20 -179.8(5)
C18 C19 C20 C15 -0.6(10)
C18 C19 C20 C21 177.3(6)
O3 C15 C20 C19 177.9(6)
C16 C15 C20 C19 -0.3(10)
O3 C15 C20 C21 0.0(9)
C16 C15 C20 C21 -178.2(6)
C19 C20 C21 C23 -91.8(7)
C15 C20 C21 C23 86.0(7)
O4 C22 C23 C24 177.1(5)
C27 C22 C23 C24 -3.1(9)
O4 C22 C23 C21 -6.7(9)
C27 C22 C23 C21 173.1(6)
C20 C21 C23 C24 75.6(7)
C20 C21 C23 C22 -100.6(7)
C22 C23 C24 C25 1.6(9)
C21 C23 C24 C25 -174.8(6)
C23 C24 C25 C26 0.9(10)
C23 C24 C25 S4 178.4(5)
O15 S4 C25 C26 -53.6(7)
O16 S4 C25 C26 72.4(7)
O14 S4 C25 C26 -170.2(6)
O15 S4 C25 C24 128.9(6)
O16 S4 C25 C24 -105.1(6)
O14 S4 C25 C24 12.3(6)
C24 C25 C26 C27 -1.9(10)
S4 C25 C26 C27 -179.4(5)
O4 C22 C27 C26 -178.1(6)
C23 C22 C27 C26 2.1(9)
O4 C22 C27 C28 2.8(9)
C23 C22 C27 C28 -177.0(6)
C25 C26 C27 C22 0.4(10)
C25 C26 C27 C28 179.6(6)
C3 C2 C28 C27 102.9(7)
C1 C2 C28 C27 -78.0(8)
C22 C27 C28 C2 96.6(7)
C26 C27 C28 C2 -82.6(7)
O17 C29 C30 C31 -177.6(6)
C34 C29 C30 C31 1.7(10)
O17 C29 C30 C56 4.1(9)
C34 C29 C30 C56 -176.6(6)
C29 C30 C31 C32 -1.6(10)
C56 C30 C31 C32 176.7(6)
C30 C31 C32 C33 1.7(10)
C30 C31 C32 S5 175.7(5)
O21 S5 C32 C31 52.9(6)
O23 S5 C32 C31 174.5(6)
O22 S5 C32 C31 -62.8(6)
O21 S5 C32 C33 -133.1(5)
O23 S5 C32 C33 -11.5(6)
O22 S5 C32 C33 111.2(6)
C31 C32 C33 C34 -1.9(10)
S5 C32 C33 C34 -175.8(5)
O17 C29 C34 C33 177.4(6)
C30 C29 C34 C33 -1.8(10)
O17 C29 C34 C35 -2.6(10)
C30 C29 C34 C35 178.1(6)
C32 C33 C34 C29 1.9(10)
C32 C33 C34 C35 -178.1(6)
C29 C34 C35 C37 -79.7(8)
C33 C34 C35 C37 100.2(7)
O18 C36 C37 C38 -177.6(5)
C41 C36 C37 C38 4.0(9)
O18 C36 C37 C35 2.2(8)
C41 C36 C37 C35 -176.1(5)
C34 C35 C37 C38 -81.1(7)
C34 C35 C37 C36 99.1(7)
C36 C37 C38 C39 -3.3(9)
C35 C37 C38 C39 176.9(5)
C37 C38 C39 C40 1.1(9)
C37 C38 C39 S6 -177.4(5)
O24 S6 C39 C38 94.0(6)
O25 S6 C39 C38 -26.3(6)
O26 S6 C39 C38 -146.6(5)
O24 S6 C39 C40 -84.5(6)
O25 S6 C39 C40 155.2(5)
O26 S6 C39 C40 34.9(6)
C38 C39 C40 C41 0.5(9)
S6 C39 C40 C41 179.1(5)
C39 C40 C41 C36 0.2(9)
C39 C40 C41 C42 179.4(5)
O18 C36 C41 C40 179.2(5)
C37 C36 C41 C40 -2.5(9)
O18 C36 C41 C42 0.0(9)
C37 C36 C41 C42 178.3(5)
C40 C41 C42 C44 81.9(7)
C36 C41 C42 C44 -98.9(7)
O19 C43 C44 C45 -179.0(6)
C48 C43 C44 C45 1.9(9)
O19 C43 C44 C42 0.2(9)
C48 C43 C44 C42 -179.0(6)
C41 C42 C44 C45 -101.8(7)
C41 C42 C44 C43 79.1(8)
C43 C44 C45 C46 -0.8(10)
C42 C44 C45 C46 -179.9(6)
C44 C45 C46 C47 0.1(10)
C44 C45 C46 S7 -177.1(5)
O29 S7 C46 C47 57.9(6)
O28 S7 C46 C47 178.5(5)
O27 S7 C46 C47 -63.0(6)
O29 S7 C46 C45 -125.0(6)
O28 S7 C46 C45 -4.3(7)
O27 S7 C46 C45 114.1(6)
C45 C46 C47 C48 -0.4(10)
S7 C46 C47 C48 176.9(5)
O19 C43 C48 C47 178.7(6)
C44 C43 C48 C47 -2.2(9)
O19 C43 C48 C49 -2.7(10)
C44 C43 C48 C49 176.4(6)
C46 C47 C48 C43 1.5(10)
C46 C47 C48 C49 -177.1(6)
C43 C48 C49 C51 -77.5(8)
C47 C48 C49 C51 101.0(7)
O20 C50 C51 C52 -178.8(5)
C55 C50 C51 C52 2.6(10)
O20 C50 C51 C49 4.0(9)
C55 C50 C51 C49 -174.5(6)
C48 C49 C51 C50 101.4(7)
C48 C49 C51 C52 -75.7(7)
C50 C51 C52 C53 -2.0(9)
C49 C51 C52 C53 175.3(6)
C51 C52 C53 C54 1.5(10)
C51 C52 C53 S8 177.6(5)
O30 S8 C53 C52 140.5(6)
O31 S8 C53 C52 18.7(6)
O32 S8 C53 C52 -100.1(6)
O30 S8 C53 C54 -43.4(6)
O31 S8 C53 C54 -165.1(5)
O32 S8 C53 C54 76.1(6)
C52 C53 C54 C55 -1.5(10)
S8 C53 C54 C55 -177.6(5)
O20 C50 C55 C54 179.0(6)
C51 C50 C55 C54 -2.6(10)
O20 C50 C55 C56 -1.2(10)
C51 C50 C55 C56 177.2(6)
C53 C54 C55 C50 2.0(10)
C53 C54 C55 C56 -177.8(6)
C31 C30 C56 C55 -102.3(7)
C29 C30 C56 C55 76.0(8)
C50 C55 C56 C30 -103.9(8)
C54 C55 C56 C30 75.9(7)
C58 N3 C57 N1 29.4(12)
C58 N3 C57 N2 -152.3(7)
C59 N5 C58 N4 8.5(10)
C60 N5 C58 N4 -164.2(6)
C59 N5 C58 N3 -172.5(6)
C60 N5 C58 N3 14.9(10)
C57 N3 C58 N5 41.4(10)
C57 N3 C58 N4 -139.4(7)
C62 N8 C61 N6 -167.2(9)
C62 N8 C61 N7 10.1(15)
C63 N10 C62 N9 -165.4(9)
C64 N10 C62 N9 3.9(12)
C63 N10 C62 N8 13.3(12)
C64 N10 C62 N8 -177.4(7)
C61 N8 C62 N9 -126.6(10)
C61 N8 C62 N10 54.5(12)
C70 N18 C69 N16 29.5(10)
C70 N18 C69 N17 -152.1(6)
C72 N20 C70 N19 8.1(11)
C71 N20 C70 N19 -158.2(7)
C72 N20 C70 N18 -172.2(7)
C71 N20 C70 N18 21.5(11)
C69 N18 C70 N19 34.8(10)
C69 N18 C70 N20 -144.9(7)
C66 N13 C65 N12 170.7(7)
C66 N13 C65 N11 -7.1(12)
C67 N15 C66 N14 -157.7(7)
C68 N15 C66 N14 8.5(11)
C67 N15 C66 N13 20.5(10)
C68 N15 C66 N13 -173.3(7)
C65 N13 C66 N14 -124.2(8)
C65 N13 C66 N15 57.5(11)
